data_7202541
loop_
_publ_author_name
'Catti, Michele'
'Sommariva, Marco'
'Ibberson, Richard M.'

_publ_section_title
;
 Tetragonal superstructure and thermal history of Li0.3La0.567TiO3
 (LLTO) solid electrolyte by neutron diffraction
;
_journal_issue 13
_journal_name_full 'Journal of Materials Chemistry'
_journal_page_first 1300
_journal_paper_doi 10.1039/b614345h
_journal_volume 17
_journal_year 2007
_chemical_formula_analytical Li0.3La0.567TiO3
_chemical_formula_iupac Li0.3La0.567TiO3
_chemical_formula_moiety 'Li0.3 La0.567 Ti O3'
_chemical_formula_sum 'La0.567 Li0.3 O3 Ti'
_chemical_name_common LLTO
_chemical_name_systematic 'lithium lanthanum titanate'
_space_group_crystal_system tetragonal
_space_group_IT_number 125
_space_group_name_Hall '-P 4a 2b'
_space_group_name_H-M_alt 'P 4/n b m'
_symmetry_cell_setting tetragonal
_symmetry_Int_Tables_number 125
_symmetry_space_group_name_Hall '-P 4a 2b'
_symmetry_space_group_name_H-M 'P 4/n b m :2'
_cell_angle_alpha 90.00000
_cell_angle_beta 90.00000
_cell_angle_gamma 90.00000
_cell_formula_units_Z 4
_cell_length_a 5.48162(1)
_cell_length_b 5.48162(1)
_cell_length_c 7.74646(1)
_cell_measurement_temperature 295
_cell_volume 232.7669(7)
_computing_molecular_graphics ATOMS
_computing_publication_material MS-WORD
_computing_structure_refinement FULLPROF
_diffrn_ambient_temperature 295
_diffrn_radiation_probe neutron
_diffrn_radiation_type Time-of-flight
_diffrn_source 'ISIS Facility neutron spallation source'
_diffrn_source_type 'TOF neutron source'
_pd_char_colour white
_pd_instr_dist_spec/detc 1
_pd_instr_dist_src/spec 100
_pd_instr_location 'ISIS Facility - Rutherford Appleton Lab., Chilton (U.K.)'
_pd_meas_2theta_fixed 168.3300
_pd_meas_2theta_range_inc 6.406250
_pd_meas_number_of_points 6607
_pd_meas_scan_method tof
_pd_prep_temperature 1573
_pd_proc_ls_background_function 'interpolation of experimental points'
_pd_proc_ls_pref_orient_corr
;
?
;
_pd_proc_ls_profile_function pseudo-Voigt
_pd_proc_ls_prof_R_factor 7.5074
_pd_proc_ls_prof_wR_expected 2.6439
_pd_proc_ls_prof_wR_factor 11.5035
_pd_spec_mounting
;
'cylindrical vanadium can'
;
_pd_spec_mount_mode transmission
_pd_spec_shape cylinder
_refine_ls_number_parameters 98
_refine_ls_number_reflns 83
_refine_ls_number_restraints 0
_refine_ls_R_I_factor 2.6501
_cod_data_source_file b614345h2.txt
_cod_data_source_block Li0.3La0.567TiO3-unquenched-P4/nbm-at-295K
_cod_original_cell_volume 232.766582(3)
_cod_original_sg_symbol_H-M 'P 4/n b m'
_cod_original_formula_sum 'Li0.3 La0.567 Ti O3'
_cod_database_code 7202541

loop_
_symmetry_equiv_pos_site_id
_symmetry_equiv_pos_as_xyz
1 x,y,z
2 -y+1/2,x,z
3 -x+1/2,-y+1/2,z
4 y,-x+1/2,z
5 -x,y+1/2,z
6 y+1/2,x+1/2,z
7 x+1/2,-y,z
8 -y,-x,z
9 -x,-y,-z
10 y+1/2,-x,-z
11 x+1/2,y+1/2,-z
12 -y,x+1/2,-z
13 x,-y+1/2,-z
14 -y+1/2,-x+1/2,-z
15 -x+1/2,y,-z
16 y,x,-z

loop_
_atom_site_label
_atom_site_fract_x
_atom_site_fract_y
_atom_site_fract_z
_atom_site_U_iso_or_equiv
_atom_site_occupancy
_atom_site_adp_type
_atom_site_type_symbol
Ti 0.25000 0.25000 0.2452(9) 0.0035(4) 1.00000 Uiso TI+4
La1 0.25000 0.75000 0.00000 0.00600 0.357(7) Uiso LA+3
La2 0.25000 0.75000 0.50000 0.00600 0.778(7) Uiso LA+3
O1 0.5180(4) 0.4820(3) 0.2640(4) 0.0186(5) 1.00000 Uiso O
O2a 0.25000 0.25000 0.00000 0.0354(16) 1.00000 Uiso O
O2b 0.25000 0.25000 0.50000 0.0591(14) 1.00000 Uiso O
Li 0.108(4) -0.108(4) 0.036(5) 0.0628(14) 0.15000 Uiso LI+1

loop_
_atom_type_symbol
_atom_type_scat_length_neutron
_atom_type_scat_source
TI+4 -0.34380 V.F._Sears_Neutron_News_3_26_(1992)
LA+3 0.82400 V.F._Sears_Neutron_News_3_26_(1992)
O 0.58030 V.F._Sears_Neutron_News_3_26_(1992)
LI+1 -0.19000 V.F._Sears_Neutron_News_3_26_(1992)

loop_
_geom_angle_atom_site_label_1
_geom_angle_atom_site_label_2
_geom_angle_atom_site_label_3
_geom_angle_site_symmetry_1
_geom_angle_site_symmetry_2
_geom_angle_site_symmetry_3
_geom_angle
_geom_angle_publ_flag
? ? ? ? ? ? ? ?

loop_
_geom_bond_atom_site_label_1
_geom_bond_atom_site_label_2
_geom_bond_site_symmetry_2
_geom_bond_distance
_geom_bond_publ_flag
? ? ? ? ?

loop_
_geom_contact_atom_site_label_1
_geom_contact_atom_site_label_2
_geom_contact_distance
_geom_contact_site_symmetry_1
_geom_contact_site_symmetry_2
_geom_contact_publ_flag
? ? ? ? ? ?

loop_
_geom_torsion_atom_site_label_1
_geom_torsion_atom_site_label_2
_geom_torsion_atom_site_label_3
_geom_torsion_atom_site_label_4
_geom_torsion_site_symmetry_1
_geom_torsion_site_symmetry_2
_geom_torsion_site_symmetry_3
_geom_torsion_site_symmetry_4
_geom_torsion
_geom_torsion_publ_flag
? ? ? ? ? ? ? ? ? ?
